data_7701946
loop_
_publ_author_name
'Geoghegan, Blaise L.'
'Phonsri, Wasinee'
'Horton, Peter N.'
'Orton, James B.'
'Coles, Simon J.'
'Murray, Keith S.'
'Cragg, Peter J.'
'Dymond, Marcus K.'
'Gass, Ian A.'

_publ_section_title
;
 Hysteretic thermal spin-crossover in heteroleptic Fe(ii) complexes using
 alkyl chain substituted 2,2&#x2032;-dipyridylamine ligands
;
_journal_name_full 'Dalton Transactions'
_journal_paper_doi 10.1039/C9DT03412A
_journal_year 2019
_chemical_formula_moiety 'C30 H30 Fe N8 O2 S2'
_chemical_formula_sum 'C30 H30 Fe N8 O2 S2'
_chemical_formula_weight 654.59
_space_group_crystal_system orthorhombic
_space_group_IT_number 33
_space_group_name_Hall 'P 2c -2n'
_space_group_name_H-M_alt 'P n a 21'
_atom_sites_solution_hydrogens geom
_audit_block_doi 10.5517/ccdc.csd.cc23cljm
_audit_creation_date 2019-10-31
_audit_creation_method
;
Olex2 1.2
(compiled 2018.05.29 svn.r3508 for OlexSys, GUI svn.r5506)
;
_audit_update_record
;
2019-11-07 deposited with the CCDC.	2019-11-11 downloaded from the CCDC.
;
_cell_angle_alpha 90
_cell_angle_beta 90
_cell_angle_gamma 90
_cell_formula_units_Z 4
_cell_length_a 17.4656(18)
_cell_length_b 8.3066(6)
_cell_length_c 20.8857(16)
_cell_measurement_reflns_used 1802
_cell_measurement_temperature 85(2)
_cell_measurement_theta_max 22.9440
_cell_measurement_theta_min 2.4970
_cell_volume 3030.1(4)
_computing_cell_refinement 'CrysAlisPro 1.171.39.46 (Rigaku OD, 2018)'
_computing_data_collection 'CrysAlisPro 1.171.39.46 (Rigaku OD, 2018)'
_computing_data_reduction 'CrysAlisPro 1.171.39.46 (Rigaku OD, 2018)'
_computing_molecular_graphics 'Olex2 (Dolomanov et al., 2009)'
_computing_publication_material 'Olex2 (Dolomanov et al., 2009)'
_computing_structure_refinement 'ShelXL (Sheldrick, 2015)'
_computing_structure_solution 'SHELXT 2014/5 (Sheldrick, 2014)'
_diffrn_ambient_temperature 85.0
_diffrn_measured_fraction_theta_full 0.999
_diffrn_measured_fraction_theta_max 0.999
_diffrn_measurement_details
;
List of Runs (angles in degrees, time in seconds):

  # Type    Start    End  Width  t~exp~   \w     \q     \k     \f   Frames
#--------------------------------------------------------------------------
  1  \w    -97.00 -12.00   0.50   40.00    --   -7.70 -20.00 118.00  170
  2  \w    -11.00  39.00   0.50   40.00    --   -7.70  57.00 -90.00  100
  3  \w    -83.00  21.00   0.50   40.00    --   -7.70 -57.00  30.00  208
;
_diffrn_measurement_device 'four-circle diffractometer'
_diffrn_measurement_device_type 'XtaLAB AFC12 (RCD3): Kappa single'
_diffrn_measurement_method '\w scans'
_diffrn_radiation_type MoK\a
_diffrn_radiation_wavelength 0.71075
_diffrn_reflns_av_R_equivalents 0.1247
_diffrn_reflns_av_unetI/netI 0.1405
_diffrn_reflns_Laue_measured_fraction_full 0.999
_diffrn_reflns_Laue_measured_fraction_max 0.999
_diffrn_reflns_limit_h_max 22
_diffrn_reflns_limit_h_min -16
_diffrn_reflns_limit_k_max 10
_diffrn_reflns_limit_k_min -10
_diffrn_reflns_limit_l_max 27
_diffrn_reflns_limit_l_min -24
_diffrn_reflns_number 20835
_diffrn_reflns_point_group_measured_fraction_full 0.920
_diffrn_reflns_point_group_measured_fraction_max 0.920
_diffrn_reflns_theta_full 27.481
_diffrn_reflns_theta_max 27.481
_diffrn_reflns_theta_min 1.950
_diffrn_source 'Rotating-anode X-ray tube'
_exptl_absorpt_coefficient_mu 0.678
_exptl_absorpt_correction_T_max 1.00000
_exptl_absorpt_correction_T_min 0.38229
_exptl_absorpt_correction_type multi-scan
_exptl_absorpt_process_details
;
CrysAlisPro 1.171.39.46 (Rigaku Oxford Diffraction, 2018)
Empirical absorption correction using spherical harmonics,
 implemented in SCALE3 ABSPACK scaling algorithm.
;
_exptl_crystal_colour orange
_exptl_crystal_density_diffrn 1.435
_exptl_crystal_description plate
_exptl_crystal_F_000 1360
_exptl_crystal_size_max 0.06
_exptl_crystal_size_mid 0.05
_exptl_crystal_size_min 0.015
_refine_diff_density_max 0.395
_refine_diff_density_min -0.483
_refine_diff_density_rms 0.088
_refine_ls_abs_structure_details
;
 Flack x determined using 1250 quotients [(I+)-(I-)]/[(I+)+(I-)]
 (Parsons, Flack and Wagner, Acta Cryst. B69 (2013) 249-259).
;
_refine_ls_abs_structure_Flack 0.05(3)
_refine_ls_extinction_method none
_refine_ls_goodness_of_fit_ref 1.008
_refine_ls_hydrogen_treatment constr
_refine_ls_matrix_type full
_refine_ls_number_parameters 390
_refine_ls_number_reflns 6392
_refine_ls_number_restraints 1
_refine_ls_restrained_S_all 1.008
_refine_ls_R_factor_all 0.1375
_refine_ls_R_factor_gt 0.0617
_refine_ls_shift/su_max 0.000
_refine_ls_shift/su_mean 0.000
_refine_ls_structure_factor_coef Fsqd
_refine_ls_weighting_details 'w=1/[\s^2^(Fo^2^)+(0.0417P)^2^+1.1046P] where P=(Fo^2^+2Fc^2^)/3'
_refine_ls_weighting_scheme calc
_refine_ls_wR_factor_gt 0.1045
_refine_ls_wR_factor_ref 0.1251
_reflns_Friedel_coverage 0.792
_reflns_Friedel_fraction_full 0.836
_reflns_Friedel_fraction_max 0.836
_reflns_number_gt 3826
_reflns_number_total 6392
_reflns_threshold_expression 'I > 2\s(I)'
_cod_data_source_file c9dt03412a2.cif
_cod_data_source_block 1C485Kr
_cod_database_code 7701946
_shelx_shelxl_version_number 2016/6
_shelx_space_group_comment
;
The symmetry employed for this shelxl refinement is uniquely defined
by the following loop, which should always be used as a source of
symmetry information in preference to the above space-group names.
They are only intended as comments.
;
_olex2_refinement_description
;
1. Fixed Uiso
 At 1.2 times of:
  All C(H) groups, All C(H,H) groups
 At 1.5 times of:
  All C(H,H,H) groups
2.a Secondary CH2 refined with riding coordinates:
 C12(H12A,H12B), C13(H13A,H13B), C27(H27A,H27B), C28(H28A,H28B)
2.b Aromatic/amide H refined with riding coordinates:
 C1(H1), C2(H2), C3(H3), C4(H4), C7(H7), C8(H8), C9(H9), C10(H10), C16(H16),
 C17(H17), C18(H18), C19(H19), C22(H22), C23(H23), C24(H24), C25(H25)
2.c Idealised Me refined as rotating group:
 C14(H14A,H14B,H14C), C29(H29A,H29B,H29C)
;
_olex2_submission_special_instructions 'No special instructions were received'

loop_
_space_group_symop_operation_xyz
'x, y, z'
'-x, -y, z+1/2'
'x+1/2, -y+1/2, z'
'-x+1/2, y+1/2, z+1/2'

loop_
_atom_site_label
_atom_site_type_symbol
_atom_site_fract_x
_atom_site_fract_y
_atom_site_fract_z
_atom_site_U_iso_or_equiv
_atom_site_adp_type
_atom_site_occupancy
_atom_site_site_symmetry_order
_atom_site_calc_flag
_atom_site_refinement_flags_posn
Fe1 Fe 0.37743(6) 0.49940(16) 0.49736(9) 0.0169(2) Uani 1 1 d .
S1 S 0.27113(14) 0.3277(3) 0.30444(10) 0.0311(6) Uani 1 1 d .
S2 S 0.48989(15) 0.7004(3) 0.68257(11) 0.0333(6) Uani 1 1 d .
O1 O 0.1261(4) 0.6308(6) 0.4470(3) 0.0268(14) Uani 1 1 d .
O2 O 0.6256(4) 0.3643(7) 0.5559(3) 0.0294(14) Uani 1 1 d .
N1 N 0.3777(5) 0.7192(10) 0.4583(4) 0.017(2) Uani 1 1 d .
N2 N 0.2923(4) 0.5794(9) 0.5536(3) 0.0204(18) Uani 1 1 d .
N3 N 0.3079(4) 0.4229(8) 0.4286(4) 0.0186(18) Uani 1 1 d .
N4 N 0.4639(4) 0.4200(8) 0.4435(3) 0.0182(17) Uani 1 1 d .
N5 N 0.3745(5) 0.2808(10) 0.5358(4) 0.020(2) Uani 1 1 d .
N6 N 0.4495(5) 0.5790(9) 0.5643(4) 0.025(2) Uani 1 1 d .
N7 N 0.2434(5) 0.7296(8) 0.4670(4) 0.0191(19) Uani 1 1 d .
N8 N 0.5085(6) 0.2649(7) 0.5306(4) 0.020(2) Uani 1 1 d .
C1 C 0.4461(6) 0.7912(11) 0.4450(4) 0.017(2) Uani 1 1 d .
H1 H 0.492214 0.738880 0.457191 0.021 Uiso 1 1 calc R
C2 C 0.4499(6) 0.9380(11) 0.4143(4) 0.024(2) Uani 1 1 d .
H2 H 0.498048 0.981075 0.401894 0.028 Uiso 1 1 calc R
C3 C 0.3828(5) 1.0229(12) 0.4017(5) 0.024(2) Uani 1 1 d .
H3 H 0.384483 1.124058 0.380537 0.028 Uiso 1 1 calc R
C4 C 0.3138(6) 0.9569(11) 0.4205(4) 0.020(2) Uani 1 1 d .
H4 H 0.267440 1.015008 0.414981 0.025 Uiso 1 1 calc R
C5 C 0.3134(5) 0.8024(11) 0.4479(4) 0.017(2) Uani 1 1 d .
C6 C 0.2376(5) 0.6808(10) 0.5324(4) 0.021(2) Uani 1 1 d .
C7 C 0.1808(7) 0.7372(9) 0.5717(5) 0.020(3) Uani 1 1 d .
H7 H 0.142848 0.807263 0.554773 0.024 Uiso 1 1 calc R
C8 C 0.1777(6) 0.6945(10) 0.6347(4) 0.030(2) Uani 1 1 d .
H8 H 0.138090 0.732013 0.662062 0.036 Uiso 1 1 calc R
C9 C 0.2359(6) 0.5926(10) 0.6573(4) 0.026(2) Uani 1 1 d .
H9 H 0.236942 0.560406 0.700905 0.031 Uiso 1 1 calc R
C10 C 0.2912(5) 0.5400(10) 0.6155(4) 0.021(2) Uani 1 1 d .
H10 H 0.330672 0.472197 0.631478 0.025 Uiso 1 1 calc R
C11 C 0.1817(6) 0.6975(11) 0.4266(5) 0.024(2) Uani 1 1 d .
C12 C 0.1914(7) 0.7441(10) 0.3567(6) 0.025(3) Uani 1 1 d .
H12A H 0.241726 0.705660 0.341214 0.030 Uiso 1 1 calc R
H12B H 0.190574 0.862925 0.352874 0.030 Uiso 1 1 calc R
C13 C 0.1279(6) 0.6726(10) 0.3147(4) 0.028(2) Uani 1 1 d .
H13A H 0.128136 0.553794 0.318643 0.033 Uiso 1 1 calc R
H13B H 0.077476 0.712488 0.329396 0.033 Uiso 1 1 calc R
C14 C 0.1402(8) 0.7196(15) 0.2455(6) 0.039(3) Uani 1 1 d .
H14A H 0.102107 0.665715 0.218582 0.058 Uiso 1 1 calc GR
H14B H 0.191732 0.687109 0.232052 0.058 Uiso 1 1 calc GR
H14C H 0.134896 0.836525 0.241038 0.058 Uiso 1 1 calc GR
C15 C 0.2915(5) 0.3821(10) 0.3783(5) 0.022(2) Uani 1 1 d .
C16 C 0.4705(5) 0.4614(10) 0.3817(4) 0.024(2) Uani 1 1 d .
H16 H 0.431464 0.526516 0.363522 0.029 Uiso 1 1 calc R
C17 C 0.5308(5) 0.4153(10) 0.3428(4) 0.026(2) Uani 1 1 d .
H17 H 0.533943 0.450849 0.299616 0.031 Uiso 1 1 calc R
C18 C 0.5851(6) 0.3177(11) 0.3682(5) 0.032(2) Uani 1 1 d .
H18 H 0.626751 0.283101 0.342429 0.038 Uiso 1 1 calc R
C19 C 0.5804(7) 0.2680(10) 0.4315(5) 0.024(3) Uani 1 1 d .
H19 H 0.618731 0.201265 0.449955 0.028 Uiso 1 1 calc R
C20 C 0.5179(5) 0.3190(10) 0.4669(4) 0.020(2) Uani 1 1 d .
C21 C 0.4377(5) 0.1938(11) 0.5488(4) 0.017(2) Uani 1 1 d .
C22 C 0.4343(6) 0.0417(10) 0.5745(4) 0.019(2) Uani 1 1 d .
H22 H 0.479852 -0.019346 0.579851 0.023 Uiso 1 1 calc R
C23 C 0.3654(6) -0.0216(10) 0.5921(5) 0.022(2) Uani 1 1 d .
H23 H 0.362403 -0.124007 0.612253 0.026 Uiso 1 1 calc R
C24 C 0.3000(5) 0.0677(11) 0.5799(4) 0.020(2) Uani 1 1 d .
H24 H 0.250826 0.028392 0.591618 0.024 Uiso 1 1 calc R
C25 C 0.3080(6) 0.2124(12) 0.5509(5) 0.022(2) Uani 1 1 d .
H25 H 0.262634 0.269632 0.540361 0.026 Uiso 1 1 calc R
C26 C 0.5675(6) 0.2978(12) 0.5746(4) 0.023(2) Uani 1 1 d .
C27 C 0.5576(8) 0.2484(10) 0.6426(5) 0.028(3) Uani 1 1 d .
H27A H 0.556962 0.129312 0.644736 0.033 Uiso 1 1 calc R
H27B H 0.507251 0.287377 0.657862 0.033 Uiso 1 1 calc R
C28 C 0.6184(6) 0.3097(10) 0.6868(4) 0.028(2) Uani 1 1 d .
H28A H 0.617745 0.428904 0.686851 0.033 Uiso 1 1 calc R
H28B H 0.669246 0.274223 0.671262 0.033 Uiso 1 1 calc R
C29 C 0.6061(9) 0.2478(12) 0.7556(6) 0.034(3) Uani 1 1 d .
H29A H 0.610926 0.130273 0.756218 0.051 Uiso 1 1 calc GR
H29B H 0.554915 0.278556 0.770332 0.051 Uiso 1 1 calc GR
H29C H 0.644736 0.295205 0.783947 0.051 Uiso 1 1 calc GR
C30 C 0.4662(5) 0.6267(10) 0.6117(5) 0.027(2) Uani 1 1 d .

loop_
_atom_site_aniso_label
_atom_site_aniso_U_11
_atom_site_aniso_U_22
_atom_site_aniso_U_33
_atom_site_aniso_U_23
_atom_site_aniso_U_13
_atom_site_aniso_U_12
Fe1 0.0151(5) 0.0186(4) 0.0170(4) -0.0005(4) 0.0002(6) 0.0007(5)
S1 0.0304(15) 0.0394(13) 0.0235(12) -0.0066(11) -0.0058(11) 0.0006(10)
S2 0.0314(16) 0.0411(13) 0.0273(12) -0.0037(11) -0.0036(12) -0.0017(11)
O1 0.018(4) 0.035(3) 0.028(3) 0.001(3) 0.000(3) -0.005(3)
O2 0.015(4) 0.038(3) 0.035(3) 0.000(3) 0.001(3) -0.006(3)
N1 0.013(6) 0.025(4) 0.014(4) -0.001(4) 0.006(3) -0.006(3)
N2 0.013(5) 0.027(4) 0.021(4) 0.000(3) -0.001(3) -0.008(3)
N3 0.015(5) 0.017(4) 0.024(4) 0.003(4) 0.007(4) 0.002(3)
N4 0.017(4) 0.016(4) 0.021(4) -0.002(3) -0.001(3) -0.005(3)
N5 0.015(6) 0.023(4) 0.020(5) -0.004(4) 0.001(4) -0.001(4)
N6 0.038(6) 0.022(4) 0.014(4) 0.006(4) 0.012(4) 0.015(3)
N7 0.014(5) 0.024(4) 0.019(4) -0.002(3) 0.003(4) -0.002(3)
N8 0.018(5) 0.023(4) 0.019(4) -0.001(3) 0.003(4) -0.001(3)
C1 0.017(6) 0.020(4) 0.015(5) -0.003(4) 0.003(4) -0.004(4)
C2 0.020(6) 0.023(5) 0.028(5) -0.005(4) 0.004(4) -0.005(4)
C3 0.024(6) 0.028(5) 0.018(5) -0.001(4) 0.004(4) -0.003(4)
C4 0.013(5) 0.027(5) 0.021(5) -0.005(4) -0.002(4) -0.005(4)
C5 0.014(6) 0.022(5) 0.016(5) -0.002(4) 0.001(4) 0.005(4)
C6 0.010(5) 0.027(5) 0.026(5) 0.000(4) 0.000(4) -0.003(4)
C7 0.020(6) 0.018(5) 0.022(6) -0.004(4) 0.000(5) -0.002(3)
C8 0.034(6) 0.023(5) 0.033(6) -0.011(4) 0.014(5) -0.003(4)
C9 0.027(6) 0.028(5) 0.022(4) 0.001(4) -0.001(4) -0.002(4)
C10 0.017(5) 0.024(5) 0.023(5) 0.003(4) 0.001(4) -0.006(4)
C11 0.020(6) 0.023(5) 0.027(5) -0.002(4) -0.003(5) 0.002(4)
C12 0.016(7) 0.027(6) 0.033(7) -0.004(4) -0.001(6) -0.004(4)
C13 0.018(5) 0.036(5) 0.030(5) -0.005(4) -0.002(5) 0.001(4)
C14 0.021(7) 0.062(7) 0.035(7) 0.004(5) 0.000(6) 0.004(5)
C15 0.011(5) 0.022(4) 0.033(6) -0.002(4) -0.008(4) 0.003(4)
C16 0.021(6) 0.032(5) 0.019(4) 0.000(4) 0.003(4) -0.012(4)
C17 0.030(6) 0.026(5) 0.022(5) 0.000(4) 0.006(4) -0.005(4)
C18 0.025(6) 0.028(5) 0.043(6) -0.009(5) 0.009(5) -0.007(4)
C19 0.020(6) 0.029(5) 0.022(5) -0.007(4) -0.006(5) -0.004(4)
C20 0.016(6) 0.024(5) 0.021(4) -0.005(4) 0.005(4) -0.008(4)
C21 0.012(6) 0.023(5) 0.017(5) -0.004(4) 0.002(4) -0.007(4)
C22 0.020(6) 0.022(5) 0.015(5) -0.003(4) -0.004(4) 0.008(4)
C23 0.025(6) 0.017(5) 0.023(5) -0.002(4) 0.002(4) -0.002(4)
C24 0.010(5) 0.026(5) 0.025(5) -0.004(4) 0.000(4) -0.004(4)
C25 0.022(7) 0.020(4) 0.023(6) -0.006(5) -0.002(5) 0.007(5)
C26 0.011(5) 0.033(5) 0.024(5) -0.006(4) -0.001(4) 0.005(4)
C27 0.030(8) 0.036(7) 0.017(6) 0.001(4) -0.002(6) -0.005(4)
C28 0.021(6) 0.031(5) 0.031(5) 0.000(4) -0.002(5) -0.001(4)
C29 0.032(8) 0.055(7) 0.016(5) -0.003(4) -0.010(6) 0.000(5)
C30 0.016(6) 0.020(5) 0.044(6) 0.006(5) -0.002(5) 0.001(4)

loop_
_atom_type_symbol
_atom_type_description
_atom_type_scat_dispersion_real
_atom_type_scat_dispersion_imag
_atom_type_scat_source
C C 0.0033 0.0016 'International Tables Vol C Tables 4.2.6.8 and 6.1.1.4'
H H 0.0000 0.0000 'International Tables Vol C Tables 4.2.6.8 and 6.1.1.4'
Fe Fe 0.3463 0.8444 'International Tables Vol C Tables 4.2.6.8 and 6.1.1.4'
N N 0.0061 0.0033 'International Tables Vol C Tables 4.2.6.8 and 6.1.1.4'
O O 0.0106 0.0060 'International Tables Vol C Tables 4.2.6.8 and 6.1.1.4'
S S 0.1246 0.1234 'International Tables Vol C Tables 4.2.6.8 and 6.1.1.4'

loop_
_citation_id
_citation_doi
_citation_year
1 10.26434/chemrxiv.9641990.v1 2019

loop_
_geom_angle_atom_site_label_1
_geom_angle_atom_site_label_2
_geom_angle_atom_site_label_3
_geom_angle
N1 Fe1 N2 86.4(3)
N3 Fe1 N1 89.9(3)
N3 Fe1 N2 94.4(3)
N3 Fe1 N4 87.1(3)
N3 Fe1 N5 89.1(3)
N3 Fe1 N6 178.2(4)
N4 Fe1 N1 94.0(3)
N4 Fe1 N2 178.5(4)
N5 Fe1 N1 178.7(4)
N5 Fe1 N2 92.7(3)
N5 Fe1 N4 86.9(3)
N5 Fe1 N6 92.0(3)
N6 Fe1 N1 88.9(3)
N6 Fe1 N2 87.0(3)
N6 Fe1 N4 91.6(3)
C1 N1 Fe1 119.1(7)
C5 N1 Fe1 122.4(7)
C5 N1 C1 118.4(9)
C6 N2 Fe1 122.7(6)
C10 N2 Fe1 119.7(6)
C10 N2 C6 117.4(8)
C15 N3 Fe1 156.3(7)
C16 N4 Fe1 121.6(6)
C16 N4 C20 116.5(8)
C20 N4 Fe1 121.9(6)
C21 N5 Fe1 123.5(7)
C25 N5 Fe1 120.5(7)
C25 N5 C21 116.0(9)
C30 N6 Fe1 156.0(8)
C5 N7 C6 116.8(8)
C11 N7 C5 125.2(8)
C11 N7 C6 118.0(8)
C20 N8 C21 119.0(9)
C26 N8 C20 117.9(8)
C26 N8 C21 122.8(8)
N1 C1 H1 119.2
N1 C1 C2 121.7(10)
C2 C1 H1 119.2
C1 C2 H2 120.2
C1 C2 C3 119.7(10)
C3 C2 H2 120.2
C2 C3 H3 120.7
C4 C3 C2 118.7(9)
C4 C3 H3 120.7
C3 C4 H4 120.5
C3 C4 C5 118.9(9)
C5 C4 H4 120.5
N1 C5 N7 117.2(8)
N1 C5 C4 122.2(9)
C4 C5 N7 120.5(8)
N2 C6 N7 116.1(8)
N2 C6 C7 122.0(9)
C7 C6 N7 121.8(9)
C6 C7 H7 119.4
C8 C7 C6 121.1(10)
C8 C7 H7 119.4
C7 C8 H8 121.6
C7 C8 C9 116.9(9)
C9 C8 H8 121.6
C8 C9 H9 120.4
C10 C9 C8 119.2(8)
C10 C9 H9 120.4
N2 C10 C9 123.2(9)
N2 C10 H10 118.4
C9 C10 H10 118.4
O1 C11 N7 120.0(9)
O1 C11 C12 123.4(9)
N7 C11 C12 116.5(9)
C11 C12 H12A 109.3
C11 C12 H12B 109.3
C11 C12 C13 111.7(8)
H12A C12 H12B 107.9
C13 C12 H12A 109.3
C13 C12 H12B 109.3
C12 C13 H13A 109.6
C12 C13 H13B 109.6
H13A C13 H13B 108.2
C14 C13 C12 110.1(9)
C14 C13 H13A 109.6
C14 C13 H13B 109.6
C13 C14 H14A 109.5
C13 C14 H14B 109.5
C13 C14 H14C 109.5
H14A C14 H14B 109.5
H14A C14 H14C 109.5
H14B C14 H14C 109.5
N3 C15 S1 177.4(9)
N4 C16 H16 117.9
N4 C16 C17 124.1(9)
C17 C16 H16 117.9
C16 C17 H17 121.1
C18 C17 C16 117.8(8)
C18 C17 H17 121.1
C17 C18 H18 119.7
C17 C18 C19 120.7(9)
C19 C18 H18 119.7
C18 C19 H19 121.2
C20 C19 C18 117.6(10)
C20 C19 H19 121.2
N4 C20 N8 117.1(8)
N4 C20 C19 123.1(9)
C19 C20 N8 119.7(9)
N5 C21 N8 115.8(8)
N5 C21 C22 122.5(9)
C22 C21 N8 121.6(9)
C21 C22 H22 120.1
C23 C22 C21 119.9(9)
C23 C22 H22 120.1
C22 C23 H23 120.9
C22 C23 C24 118.1(9)
C24 C23 H23 120.9
C23 C24 H24 120.9
C25 C24 C23 118.1(9)
C25 C24 H24 120.9
N5 C25 C24 125.1(10)
N5 C25 H25 117.4
C24 C25 H25 117.4
O2 C26 N8 119.2(9)
O2 C26 C27 121.8(9)
N8 C26 C27 119.0(9)
C26 C27 H27A 108.7
C26 C27 H27B 108.7
C26 C27 C28 114.4(9)
H27A C27 H27B 107.6
C28 C27 H27A 108.7
C28 C27 H27B 108.7
C27 C28 H28A 109.4
C27 C28 H28B 109.4
C27 C28 C29 111.3(9)
H28A C28 H28B 108.0
C29 C28 H28A 109.4
C29 C28 H28B 109.4
C28 C29 H29A 109.5
C28 C29 H29B 109.5
C28 C29 H29C 109.5
H29A C29 H29B 109.5
H29A C29 H29C 109.5
H29B C29 H29C 109.5
N6 C30 S2 179.0(10)

loop_
_geom_bond_atom_site_label_1
_geom_bond_atom_site_label_2
_geom_bond_distance
Fe1 N1 1.999(8)
Fe1 N2 2.007(8)
Fe1 N3 1.984(8)
Fe1 N4 1.995(8)
Fe1 N5 1.986(9)
Fe1 N6 1.994(10)
S1 C15 1.647(10)
S2 C30 1.655(11)
O1 C11 1.197(11)
O2 C26 1.221(11)
N1 C1 1.364(12)
N1 C5 1.338(12)
N2 C6 1.348(11)
N2 C10 1.334(10)
N3 C15 1.141(10)
N4 C16 1.340(10)
N4 C20 1.354(11)
N5 C21 1.347(12)
N5 C25 1.330(12)
N6 C30 1.104(11)
N7 C5 1.420(13)
N7 C6 1.428(11)
N7 C11 1.395(13)
N8 C20 1.414(12)
N8 C21 1.423(12)
N8 C26 1.406(13)
C1 H1 0.9500
C1 C2 1.380(13)
C2 H2 0.9500
C2 C3 1.392(13)
C3 H3 0.9500
C3 C4 1.381(12)
C4 H4 0.9500
C4 C5 1.406(13)
C6 C7 1.371(14)
C7 H7 0.9500
C7 C8 1.364(14)
C8 H8 0.9500
C8 C9 1.404(13)
C9 H9 0.9500
C9 C10 1.374(12)
C10 H10 0.9500
C11 C12 1.520(16)
C12 H12A 0.9900
C12 H12B 0.9900
C12 C13 1.533(14)
C13 H13A 0.9900
C13 H13B 0.9900
C13 C14 1.513(14)
C14 H14A 0.9800
C14 H14B 0.9800
C14 H14C 0.9800
C16 H16 0.9500
C16 C17 1.383(12)
C17 H17 0.9500
C17 C18 1.356(13)
C18 H18 0.9500
C18 C19 1.388(14)
C19 H19 0.9500
C19 C20 1.384(15)
C21 C22 1.374(13)
C22 H22 0.9500
C22 C23 1.364(13)
C23 H23 0.9500
C23 C24 1.387(13)
C24 H24 0.9500
C24 C25 1.354(14)
C25 H25 0.9500
C26 C27 1.489(14)
C27 H27A 0.9900
C27 H27B 0.9900
C27 C28 1.498(15)
C28 H28A 0.9900
C28 H28B 0.9900
C28 C29 1.540(14)
C29 H29A 0.9800
C29 H29B 0.9800
C29 H29C 0.9800

loop_
_geom_torsion_atom_site_label_1
_geom_torsion_atom_site_label_2
_geom_torsion_atom_site_label_3
_geom_torsion_atom_site_label_4
_geom_torsion
Fe1 N1 C1 C2 175.7(7)
Fe1 N1 C5 N7 1.2(11)
Fe1 N1 C5 C4 180.0(7)
Fe1 N2 C6 N7 -0.3(11)
Fe1 N2 C6 C7 -178.6(7)
Fe1 N2 C10 C9 178.7(6)
Fe1 N4 C16 C17 177.4(6)
Fe1 N4 C20 N8 3.1(10)
Fe1 N4 C20 C19 -176.9(7)
Fe1 N5 C21 N8 -2.7(12)
Fe1 N5 C21 C22 -178.9(6)
Fe1 N5 C25 C24 -176.7(7)
O1 C11 C12 C13 -8.9(13)
O2 C26 C27 C28 9.2(14)
N1 C1 C2 C3 6.0(14)
N2 C6 C7 C8 0.9(14)
N4 C16 C17 C18 2.3(13)
N5 C21 C22 C23 -5.0(13)
N7 C6 C7 C8 -177.3(8)
N7 C11 C12 C13 168.2(8)
N8 C21 C22 C23 179.1(8)
N8 C26 C27 C28 -171.7(8)
C1 N1 C5 N7 -175.0(8)
C1 N1 C5 C4 3.7(14)
C1 C2 C3 C4 0.1(14)
C2 C3 C4 C5 -4.0(14)
C3 C4 C5 N1 2.2(13)
C3 C4 C5 N7 -179.1(8)
C5 N1 C1 C2 -7.9(14)
C5 N7 C6 N2 -55.8(10)
C5 N7 C6 C7 122.5(10)
C5 N7 C11 O1 177.6(8)
C5 N7 C11 C12 0.3(13)
C6 N2 C10 C9 2.5(12)
C6 N7 C5 N1 55.6(11)
C6 N7 C5 C4 -123.2(9)
C6 N7 C11 O1 0.0(13)
C6 N7 C11 C12 -177.2(8)
C6 C7 C8 C9 0.9(14)
C7 C8 C9 C10 -0.9(13)
C8 C9 C10 N2 -0.8(13)
C10 N2 C6 N7 175.8(7)
C10 N2 C6 C7 -2.5(13)
C11 N7 C5 N1 -122.0(10)
C11 N7 C5 C4 59.2(12)
C11 N7 C6 N2 122.0(9)
C11 N7 C6 C7 -59.7(11)
C11 C12 C13 C14 -179.1(8)
C16 N4 C20 N8 -175.5(7)
C16 N4 C20 C19 4.5(12)
C16 C17 C18 C19 -0.8(13)
C17 C18 C19 C20 1.2(13)
C18 C19 C20 N4 -3.2(13)
C18 C19 C20 N8 176.8(8)
C20 N4 C16 C17 -4.0(12)
C20 N8 C21 N5 -52.8(11)
C20 N8 C21 C22 123.4(9)
C20 N8 C26 O2 -3.4(13)
C20 N8 C26 C27 177.4(8)
C21 N5 C25 C24 2.7(15)
C21 N8 C20 N4 52.6(10)
C21 N8 C20 C19 -127.3(10)
C21 N8 C26 O2 -177.4(8)
C21 N8 C26 C27 3.4(13)
C21 C22 C23 C24 3.8(14)
C22 C23 C24 C25 0.3(14)
C23 C24 C25 N5 -3.7(14)
C25 N5 C21 N8 177.8(8)
C25 N5 C21 C22 1.7(14)
C26 N8 C20 N4 -121.6(9)
C26 N8 C20 C19 58.4(10)
C26 N8 C21 N5 121.1(10)
C26 N8 C21 C22 -62.7(11)
C26 C27 C28 C29 -177.6(9)
